data_9004480
loop_
_publ_author_name
'Lucas, F.'
'Elfakir, A.'
'Wallez, G.'
'Quarton, M.'

_publ_section_title
;
 Synthesis and rietveld refinement of new phosphate and arsenate analogues of
 paracelsian
 Sample: Ba(ZnPO4)2
;
_journal_name_full 'The Canadian Mineralogist'
_journal_page_first 1045
_journal_page_last 1051
_journal_volume 36
_journal_year 1998
_chemical_formula_structural Ba(ZnPO4)2
_chemical_formula_sum 'Ba O8 P2 Zn2'
_space_group_IT_number 14
_symmetry_space_group_name_Hall '-P 2ybc'
_symmetry_space_group_name_H-M 'P 1 21/c 1'
_cell_angle_alpha 90
_cell_angle_beta 91.394
_cell_angle_gamma 90
_cell_length_a 8.5783
_cell_length_b 9.7383
_cell_length_c 9.1446
_cell_formula_units_Z 4
_cell_volume 763.696
_database_code_amcsd 0005554
_exptl_crystal_density_diffrn 3.984
_cod_original_formula_sum 'Ba Zn2 P2 O8'
_cod_database_code 9004480
_amcsd_formula_title Ba(ZnPO4)2

loop_
_space_group_symop_operation_xyz
x,y,z
x,1/2-y,1/2+z
-x,1/2+y,1/2-z
-x,-y,-z

loop_
_atom_site_label
_atom_site_fract_x
_atom_site_fract_y
_atom_site_fract_z
_atom_site_U_iso_or_equiv
Ba 0.25180 0.41640 0.89700 0.00443
ZnT1o 0.92700 0.92710 0.20890 0.00431
PT1m 0.55490 0.91100 0.24200 0.00431
PT2o 0.95640 0.20500 0.06770 0.00431
ZnT2m 0.58310 0.18100 0.05880 0.00431
O1o 0.99800 0.11430 0.19500 0.01140
O1m 0.49100 0.05000 0.19400 0.01140
O2o 0.94500 0.34880 0.12500 0.01140
O2m 0.54500 0.36200 0.13600 0.01140
O3o 0.08600 0.19600 0.95900 0.01140
O3m 0.44700 0.19000 0.88280 0.01140
O4 0.80050 0.16800 0.00700 0.01140
O5 0.72210 0.91200 0.29910 0.01140

loop_
_cod_related_entry_id
_cod_related_entry_database
_cod_related_entry_code
1 AMCSD 0005554
